data_7158211
loop_
_publ_author_name
'Hou, Xi-Qiang'
'Wen, Jiang-Bo'
'Yan, Li'
'Du, Da-Ming'

_publ_section_title
;
 Squaramide-catalysed asymmetric Michael addition/cyclization cascade
 reaction of 4-arylmethylidene-2,3-dioxopyrrolidines with
 2-isothiocyanato-1-indanones.
;
_journal_issue 33
_journal_name_full 'Organic &amp; biomolecular chemistry'
_journal_page_first 7181
_journal_page_last 7185
_journal_paper_doi 10.1039/d1ob01223a
_journal_volume 19
_journal_year 2021
_chemical_formula_sum 'C29 H24 N2 O5 S'
_chemical_formula_weight 512.56
_chemical_melting_point 426.0(10)
_chemical_name_systematic
(2R,3'R,4'S)-3'-(3,4-dimethoxyphenyl)-1''-phenyl-5'-thioxodispiro[indene-2,2'-pyrrolidine-4',3''-pyrrolidine]-1,4'',5''(3H)-trione
_space_group_crystal_system monoclinic
_space_group_IT_number 4
_space_group_name_Hall 'P 2yb'
_space_group_name_H-M_alt 'P 1 21 1'
_atom_sites_solution_hydrogens geom
_audit_block_doi 10.5517/ccdc.csd.cc27wb2k
_audit_creation_method SHELXL-2018/3
_audit_update_record
;
2021-05-04 deposited with the CCDC.	2021-08-02 downloaded from the CCDC.
;
_cell_angle_alpha 90
_cell_angle_beta 94.359(7)
_cell_angle_gamma 90
_cell_formula_units_Z 4
_cell_length_a 11.359(3)
_cell_length_b 12.150(3)
_cell_length_c 19.406(5)
_cell_measurement_reflns_used 4317
_cell_measurement_temperature 296(2)
_cell_measurement_theta_max 24.64
_cell_measurement_theta_min 2.46
_cell_volume 2670.5(12)
_computing_cell_refinement 'Bruker SAINT'
_computing_data_collection 'Bruker APEX2'
_computing_data_reduction 'Bruker SAINT'
_computing_molecular_graphics 'Bruker SHELXTL'
_computing_publication_material 'Bruker SHELXTL'
_computing_structure_refinement 'SHELXL-2014 (Sheldrick 2014)'
_computing_structure_solution 'SHELXS-97 (Sheldrick 2008)'
_diffrn_ambient_temperature 296(2)
_diffrn_measured_fraction_theta_full 0.988
_diffrn_measured_fraction_theta_max 0.988
_diffrn_measurement_device_type 'Bruker APEX-II CCD'
_diffrn_measurement_method '\f and \w scans'
_diffrn_radiation_type MoK\a
_diffrn_radiation_wavelength 0.71073
_diffrn_reflns_av_R_equivalents 0.0533
_diffrn_reflns_av_unetI/netI 0.0917
_diffrn_reflns_Laue_measured_fraction_full 0.988
_diffrn_reflns_Laue_measured_fraction_max 0.988
_diffrn_reflns_limit_h_max 13
_diffrn_reflns_limit_h_min -13
_diffrn_reflns_limit_k_max 14
_diffrn_reflns_limit_k_min -14
_diffrn_reflns_limit_l_max 22
_diffrn_reflns_limit_l_min -22
_diffrn_reflns_number 19373
_diffrn_reflns_point_group_measured_fraction_full 0.973
_diffrn_reflns_point_group_measured_fraction_max 0.973
_diffrn_reflns_theta_full 24.841
_diffrn_reflns_theta_max 24.841
_diffrn_reflns_theta_min 1.052
_exptl_absorpt_coefficient_mu 0.162
_exptl_absorpt_correction_type none
_exptl_crystal_colour yellow
_exptl_crystal_density_diffrn 1.275
_exptl_crystal_description cuboid
_exptl_crystal_F_000 1072
_exptl_crystal_recrystallization_method 'Re-crystallisation from solvent: Petroleum ether-ethyl acetate'
_exptl_crystal_size_max 0.200
_exptl_crystal_size_mid 0.150
_exptl_crystal_size_min 0.100
_refine_diff_density_max 0.417
_refine_diff_density_min -0.234
_refine_diff_density_rms 0.060
_refine_ls_abs_structure_details
;
 Flack x determined using 2013 quotients [(I+)-(I-)]/[(I+)+(I-)]
 (Parsons, Flack and Wagner, Acta Cryst. B69 (2013) 249-259).
;
_refine_ls_abs_structure_Flack 0.04(6)
_refine_ls_extinction_method none
_refine_ls_goodness_of_fit_ref 0.966
_refine_ls_hydrogen_treatment constr
_refine_ls_matrix_type full
_refine_ls_number_parameters 667
_refine_ls_number_reflns 8999
_refine_ls_number_restraints 1
_refine_ls_restrained_S_all 0.966
_refine_ls_R_factor_all 0.0998
_refine_ls_R_factor_gt 0.0674
_refine_ls_shift/su_max 0.000
_refine_ls_shift/su_mean 0.000
_refine_ls_structure_factor_coef Fsqd
_refine_ls_weighting_details 'w=1/[\s^2^(Fo^2^)+(0.1020P)^2^] where P=(Fo^2^+2Fc^2^)/3'
_refine_ls_weighting_scheme calc
_refine_ls_wR_factor_gt 0.1654
_refine_ls_wR_factor_ref 0.1800
_reflns_Friedel_coverage 0.873
_reflns_Friedel_fraction_full 0.957
_reflns_Friedel_fraction_max 0.957
_reflns_number_gt 5780
_reflns_number_total 8999
_reflns_threshold_expression 'I > 2\s(I)'
_cod_data_source_file d1ob01223a2.cif
_cod_data_source_block 1
_cod_depositor_comments
;
The following automatic conversions were performed:

data item '_chemical_melting_point' value '425-427' was changed to
'426.0(10)' -- the average value was taken and precision was
estimated.

Automatic conversion script
Id: cif_fix_values 7556 2019-12-06 15:28:31Z antanas 

 Adding full bibliography for 7158211.cif.
;
_cod_original_cell_volume 2670.5(13)
_cod_original_sg_symbol_H-M 'P 21'
_cod_database_code 7158211
_shelx_shelxl_version_number 2018/3
_shelx_space_group_comment
;
The symmetry employed for this shelxl refinement is uniquely defined
by the following loop, which should always be used as a source of
symmetry information in preference to the above space-group names.
They are only intended as comments.
;
_shelx_estimated_absorpt_t_min 0.968
_shelx_estimated_absorpt_t_max 0.984
_platon_squeeze_void_probe_radius 1.20

loop_
_space_group_symop_operation_xyz
'x, y, z'
'-x, y+1/2, -z'

loop_
_atom_site_label
_atom_site_type_symbol
_atom_site_fract_x
_atom_site_fract_y
_atom_site_fract_z
_atom_site_U_iso_or_equiv
_atom_site_adp_type
_atom_site_occupancy
_atom_site_site_symmetry_order
_atom_site_calc_flag
_atom_site_refinement_flags_posn
_atom_site_refinement_flags_adp
_atom_site_refinement_flags_occupancy
_atom_site_disorder_assembly
_atom_site_disorder_group
S1 S 0.6906(2) 0.0951(2) 0.03825(11) 0.0601(6) Uani 1 1 d . . . . .
S2 S -0.1093(2) 0.7164(2) 0.30679(12) 0.0679(7) Uani 1 1 d . . . . .
O7 O 0.2532(4) 0.6181(4) 0.7539(2) 0.0446(13) Uani 1 1 d . . . . .
O1 O 0.2081(5) 0.4751(4) 0.2884(2) 0.0500(14) Uani 1 1 d . . . . .
O9 O 0.0015(5) 0.5014(4) 0.4453(3) 0.0528(14) Uani 1 1 d . . . . .
O3 O 0.6592(5) 0.4253(4) -0.0525(2) 0.0476(13) Uani 1 1 d . . . . .
O4 O 0.4501(5) 0.3264(5) -0.0060(3) 0.0533(14) Uani 1 1 d . . . . .
O10 O -0.2460(5) 0.5057(4) 0.4705(3) 0.0574(15) Uani 1 1 d . . . . .
O2 O 0.2381(5) 0.6560(4) 0.2236(3) 0.0579(16) Uani 1 1 d . . . . .
N1 N 0.7373(5) 0.3760(5) 0.0574(3) 0.0362(14) Uani 1 1 d . . . . .
O5 O 0.4477(5) 0.0775(5) 0.2453(3) 0.0605(16) Uani 1 1 d . . . . .
O6 O 0.2197(6) 0.8213(4) 0.7197(3) 0.0668(18) Uani 1 1 d . . . . .
N2 N 0.4880(5) 0.1051(5) 0.0986(3) 0.0400(14) Uani 1 1 d . . . . .
H2A H 0.470981 0.037642 0.088982 0.048 Uiso 1 1 calc R U . . .
N4 N -0.2055(5) 0.6922(5) 0.4858(3) 0.0400(15) Uani 1 1 d . . . . .
O8 O 0.2249(6) 0.9051(5) 0.3923(3) 0.0612(16) Uani 1 1 d . . . . .
N3 N 0.1128(5) 0.6896(5) 0.3575(3) 0.0406(15) Uani 1 1 d . . . . .
H3A H 0.135345 0.668543 0.318361 0.049 Uiso 1 1 calc R U . . .
C33 C 0.1999(6) 0.7478(5) 0.6670(3) 0.0327(16) Uani 1 1 d . . . . .
C22 C 0.3761(7) 0.1117(7) 0.2011(4) 0.0458(19) Uani 1 1 d . . . . .
C50 C -0.1795(7) 0.5870(6) 0.4716(3) 0.0408(17) Uani 1 1 d . . . . .
C13 C 0.5461(7) 0.3272(6) 0.0292(4) 0.0394(18) Uani 1 1 d . . . . .
C10 C 0.5798(6) 0.2752(6) 0.0988(3) 0.0318(16) Uani 1 1 d . . . . .
C35 C 0.1490(6) 0.6970(6) 0.5480(3) 0.0335(16) Uani 1 1 d . . . . .
C32 C 0.2208(6) 0.6362(6) 0.6852(3) 0.0387(18) Uani 1 1 d . . . . .
C34 C 0.1681(6) 0.7727(6) 0.5998(4) 0.0379(17) Uani 1 1 d . . . . .
H34A H 0.158603 0.846653 0.588269 0.046 Uiso 1 1 calc R U . . .
C51 C -0.3117(6) 0.7289(6) 0.5118(4) 0.0394(18) Uani 1 1 d . . . . .
C48 C -0.0520(7) 0.5841(6) 0.4541(3) 0.0394(17) Uani 1 1 d . . . . .
C24 C 0.2478(6) 0.1083(6) 0.1996(4) 0.0462(19) Uani 1 1 d . . . . .
C12 C 0.6542(6) 0.3836(6) 0.0045(3) 0.0347(17) Uani 1 1 d . . . . .
C46 C 0.1167(6) 0.7350(6) 0.4758(3) 0.0355(16) Uani 1 1 d . . . . .
H46A H 0.115618 0.815535 0.478921 0.043 Uiso 1 1 calc R U . . .
C21 C 0.4098(6) 0.1733(6) 0.1361(4) 0.0383(17) Uani 1 1 d . . . . .
C3 C 0.2898(7) 0.4710(7) 0.2407(3) 0.0424(18) Uani 1 1 d . . . . .
C38 C 0.1978(6) 0.7095(6) 0.4165(3) 0.0368(16) Uani 1 1 d . . . . .
C57 C -0.0001(6) 0.7053(6) 0.3666(3) 0.0348(16) Uani 1 1 d . . . . .
C36 C 0.1693(7) 0.5869(6) 0.5672(3) 0.0453(19) Uani 1 1 d . . . . .
H36A H 0.158385 0.532058 0.533895 0.054 Uiso 1 1 calc R U . . .
C41 C 0.3744(7) 0.7744(6) 0.3677(4) 0.0409(18) Uani 1 1 d . . . . .
C4 C 0.3047(7) 0.5717(6) 0.2035(3) 0.0404(18) Uani 1 1 d . . . . .
C6 C 0.4432(7) 0.4786(6) 0.1371(4) 0.0449(19) Uani 1 1 d . . . . .
H6A H 0.494951 0.482084 0.102283 0.054 Uiso 1 1 calc R U . . .
C7 C 0.3522(7) 0.3792(6) 0.2241(4) 0.0403(18) Uani 1 1 d . . . . .
H7A H 0.343843 0.314501 0.248857 0.048 Uiso 1 1 calc R U . . .
C37 C 0.2046(7) 0.5582(6) 0.6339(3) 0.0401(18) Uani 1 1 d . . . . .
H37A H 0.218054 0.484477 0.644741 0.048 Uiso 1 1 calc R U . . .
C39 C 0.2927(6) 0.6196(6) 0.4262(4) 0.0422(18) Uani 1 1 d . . . . .
H39A H 0.320065 0.611548 0.474498 0.051 Uiso 1 1 calc R U . . .
H39B H 0.262997 0.549306 0.408680 0.051 Uiso 1 1 calc R U . . .
C9 C 0.4906(7) 0.2732(6) 0.1545(3) 0.0385(17) Uani 1 1 d . . . . .
H9A H 0.536401 0.252896 0.197392 0.046 Uiso 1 1 calc R U . . .
C58 C 0.2649(7) 0.8118(7) 0.3933(4) 0.0420(19) Uani 1 1 d . . . . .
C23 C 0.2903(6) 0.1986(7) 0.0950(4) 0.0447(19) Uani 1 1 d . . . . .
H23A H 0.280791 0.277165 0.087495 0.054 Uiso 1 1 calc R U . . .
H23B H 0.285306 0.161700 0.050548 0.054 Uiso 1 1 calc R U . . .
C8 C 0.4279(7) 0.3811(6) 0.1707(3) 0.0370(17) Uani 1 1 d . . . . .
C25 C 0.1981(7) 0.1553(7) 0.1398(4) 0.049(2) Uani 1 1 d . . . . .
C40 C 0.3907(7) 0.6626(7) 0.3839(4) 0.048(2) Uani 1 1 d . . . . .
C5 C 0.3824(7) 0.5723(7) 0.1546(4) 0.049(2) Uani 1 1 d . . . . .
H5A H 0.395773 0.637856 0.131746 0.058 Uiso 1 1 calc R U . . .
C14 C 0.8597(7) 0.4140(7) 0.0594(4) 0.0447(19) Uani 1 1 d . . . . .
C52 C -0.3589(7) 0.8306(7) 0.4904(4) 0.054(2) Uani 1 1 d . . . . .
H52A H -0.321134 0.875077 0.459871 0.065 Uiso 1 1 calc R U . . .
C45 C 0.4873(8) 0.6076(9) 0.3631(4) 0.063(2) Uani 1 1 d . . . . .
H45A H 0.499443 0.533999 0.374722 0.076 Uiso 1 1 calc R U . . .
C31 C 0.2771(9) 0.5060(7) 0.7719(4) 0.057(2) Uani 1 1 d . . . . .
H31A H 0.298952 0.500787 0.820562 0.085 Uiso 1 1 calc R U . . .
H31B H 0.207712 0.462467 0.760695 0.085 Uiso 1 1 calc R U . . .
H31C H 0.340568 0.479299 0.746553 0.085 Uiso 1 1 calc R U . . .
C11 C 0.6979(6) 0.3240(6) 0.1193(3) 0.0378(17) Uani 1 1 d . . . . .
H11A H 0.691817 0.378004 0.155711 0.045 Uiso 1 1 calc R U . . .
H11B H 0.753054 0.267222 0.135868 0.045 Uiso 1 1 calc R U . . .
C20 C 0.5885(7) 0.1512(6) 0.0795(3) 0.0403(18) Uani 1 1 d . . . . .
C47 C -0.0124(6) 0.7027(6) 0.4435(4) 0.0388(17) Uani 1 1 d . . . . .
C49 C -0.1115(6) 0.7717(6) 0.4696(4) 0.0440(19) Uani 1 1 d . . . . .
H49A H -0.083676 0.812524 0.510598 0.053 Uiso 1 1 calc R U . . .
H49B H -0.141288 0.823506 0.434395 0.053 Uiso 1 1 calc R U . . .
C29 C 0.1775(8) 0.0650(8) 0.2497(5) 0.061(2) Uani 1 1 d . . . . .
H29A H 0.210398 0.031329 0.289674 0.073 Uiso 1 1 calc R U . . .
C26 C 0.0781(7) 0.1644(9) 0.1281(5) 0.069(3) Uani 1 1 d . . . . .
H26A H 0.044430 0.197638 0.088175 0.083 Uiso 1 1 calc R U . . .
C15 C 0.9110(8) 0.4360(8) -0.0027(5) 0.064(2) Uani 1 1 d . . . . .
H15A H 0.869027 0.426210 -0.045317 0.076 Uiso 1 1 calc R U . . .
C56 C -0.3680(8) 0.6664(7) 0.5590(5) 0.060(2) Uani 1 1 d . . . . .
H56A H -0.335818 0.599389 0.574050 0.072 Uiso 1 1 calc R U . . .
C2 C 0.1751(9) 0.3741(7) 0.3175(5) 0.070(3) Uani 1 1 d . . . . .
H2B H 0.117362 0.387457 0.350160 0.105 Uiso 1 1 calc R U . . .
H2C H 0.142043 0.326590 0.281500 0.105 Uiso 1 1 calc R U . . .
H2D H 0.243286 0.339803 0.340463 0.105 Uiso 1 1 calc R U . . .
C53 C -0.4646(9) 0.8631(9) 0.5163(5) 0.072(3) Uani 1 1 d . . . . .
H53A H -0.500237 0.928745 0.501388 0.087 Uiso 1 1 calc R U . . .
C42 C 0.4565(8) 0.8307(8) 0.3320(5) 0.061(2) Uani 1 1 d . . . . .
H42A H 0.447582 0.905424 0.322527 0.073 Uiso 1 1 calc R U . . .
C54 C -0.5172(9) 0.7982(10) 0.5643(6) 0.077(3) Uani 1 1 d . . . . .
H54A H -0.585739 0.822311 0.582873 0.092 Uiso 1 1 calc R U . . .
C1 C 0.2425(10) 0.7573(8) 0.1856(5) 0.075(3) Uani 1 1 d . . . . .
H1A H 0.191729 0.810549 0.204726 0.113 Uiso 1 1 calc R U . . .
H1B H 0.322018 0.784606 0.188627 0.113 Uiso 1 1 calc R U . . .
H1C H 0.216630 0.744351 0.138034 0.113 Uiso 1 1 calc R U . . .
C43 C 0.5520(8) 0.7727(9) 0.3109(6) 0.076(3) Uani 1 1 d . . . . .
H43A H 0.608226 0.808732 0.286682 0.091 Uiso 1 1 calc R U . . .
C28 C 0.0563(10) 0.0752(11) 0.2362(7) 0.101(4) Uani 1 1 d . . . . .
H28A H 0.007152 0.048543 0.268572 0.121 Uiso 1 1 calc R U . . .
C27 C 0.0072(9) 0.1220(11) 0.1783(6) 0.089(4) Uani 1 1 d . . . . .
H27A H -0.074528 0.126422 0.171284 0.107 Uiso 1 1 calc R U . . .
C16 C 1.0254(8) 0.4725(10) 0.0019(6) 0.083(3) Uani 1 1 d . . . . .
H16A H 1.060788 0.491109 -0.038223 0.099 Uiso 1 1 calc R U . . .
C44 C 0.5650(9) 0.6614(9) 0.3253(5) 0.077(3) Uani 1 1 d . . . . .
H44A H 0.627985 0.622999 0.308914 0.093 Uiso 1 1 calc R U . . .
C55 C -0.4707(9) 0.7026(10) 0.5837(5) 0.073(3) Uani 1 1 d . . . . .
H55A H -0.508469 0.659046 0.614669 0.087 Uiso 1 1 calc R U . . .
C19 C 0.9202(8) 0.4278(9) 0.1209(4) 0.070(3) Uani 1 1 d . . . . .
H19A H 0.883803 0.415144 0.161544 0.084 Uiso 1 1 calc R U . . .
C17 C 1.0888(9) 0.4820(12) 0.0648(6) 0.095(4) Uani 1 1 d . . . . .
H17A H 1.167615 0.503119 0.066565 0.113 Uiso 1 1 calc R U . . .
C18 C 1.0380(8) 0.4611(11) 0.1237(5) 0.089(4) Uani 1 1 d . . . . .
H18A H 1.081175 0.468720 0.166060 0.107 Uiso 1 1 calc R U . . .
C30 C 0.2103(14) 0.9333(8) 0.7011(5) 0.107(5) Uani 1 1 d . . . . .
H30A H 0.225678 0.978184 0.741532 0.161 Uiso 1 1 calc R U . . .
H30B H 0.266706 0.950070 0.668240 0.161 Uiso 1 1 calc R U . . .
H30C H 0.132075 0.947949 0.680950 0.161 Uiso 1 1 calc R U . . .

loop_
_atom_site_aniso_label
_atom_site_aniso_U_11
_atom_site_aniso_U_22
_atom_site_aniso_U_33
_atom_site_aniso_U_23
_atom_site_aniso_U_13
_atom_site_aniso_U_12
S1 0.0602(14) 0.0584(14) 0.0647(13) -0.0073(12) 0.0237(11) 0.0106(12)
S2 0.0557(14) 0.0861(19) 0.0597(13) 0.0083(13) -0.0103(10) 0.0016(14)
O7 0.056(3) 0.038(3) 0.040(3) 0.008(2) 0.000(2) 0.010(3)
O1 0.065(4) 0.043(3) 0.045(3) -0.003(3) 0.024(3) 0.009(3)
O9 0.060(4) 0.027(3) 0.072(4) -0.009(3) 0.009(3) -0.002(3)
O3 0.055(3) 0.051(3) 0.037(3) 0.011(2) 0.003(2) 0.009(3)
O4 0.041(3) 0.065(4) 0.052(3) 0.000(3) -0.011(3) -0.005(3)
O10 0.073(4) 0.031(3) 0.071(4) -0.006(3) 0.021(3) -0.008(3)
O2 0.082(4) 0.036(3) 0.057(3) 0.005(3) 0.010(3) 0.017(3)
N1 0.033(3) 0.039(4) 0.036(3) -0.002(3) 0.004(3) -0.008(3)
O5 0.056(4) 0.069(4) 0.057(3) 0.027(3) 0.006(3) 0.012(3)
O6 0.126(6) 0.024(3) 0.048(3) 0.003(3) -0.010(3) 0.002(3)
N2 0.040(3) 0.031(3) 0.050(3) -0.006(3) 0.009(3) -0.007(3)
N4 0.046(4) 0.026(3) 0.048(3) -0.001(3) 0.007(3) -0.004(3)
O8 0.082(5) 0.033(4) 0.070(4) 0.011(3) 0.016(3) 0.009(3)
N3 0.051(4) 0.044(4) 0.026(3) -0.004(3) -0.001(3) 0.000(3)
C33 0.055(5) 0.019(4) 0.023(3) -0.006(3) 0.001(3) 0.000(3)
C22 0.049(5) 0.031(4) 0.059(5) -0.007(4) 0.016(4) -0.008(4)
C50 0.051(5) 0.026(4) 0.046(4) -0.006(3) 0.011(3) -0.002(4)
C13 0.045(5) 0.035(4) 0.039(4) -0.003(3) 0.004(3) 0.002(4)
C10 0.029(4) 0.036(4) 0.031(3) -0.004(3) 0.007(3) -0.005(3)
C35 0.037(4) 0.028(4) 0.037(4) 0.000(3) 0.008(3) -0.001(3)
C32 0.041(4) 0.047(5) 0.029(4) 0.000(3) 0.006(3) 0.000(4)
C34 0.045(4) 0.021(4) 0.049(4) -0.006(3) 0.011(3) -0.002(3)
C51 0.039(4) 0.030(4) 0.050(4) -0.012(3) 0.008(3) -0.010(4)
C48 0.050(4) 0.023(4) 0.045(4) -0.010(3) 0.001(3) -0.004(4)
C24 0.034(4) 0.030(4) 0.076(5) 0.000(4) 0.010(4) -0.003(4)
C12 0.041(4) 0.035(4) 0.029(4) 0.001(3) 0.007(3) 0.007(3)
C46 0.044(4) 0.025(4) 0.037(4) -0.006(3) 0.002(3) 0.006(3)
C21 0.033(4) 0.037(5) 0.045(4) -0.003(3) 0.008(3) 0.002(3)
C3 0.049(5) 0.045(5) 0.033(4) -0.006(3) -0.002(3) -0.001(4)
C38 0.044(4) 0.030(4) 0.038(4) -0.001(3) 0.006(3) -0.001(4)
C57 0.031(4) 0.030(4) 0.042(4) -0.006(3) -0.006(3) -0.002(3)
C36 0.073(5) 0.026(4) 0.038(4) -0.010(3) 0.008(4) -0.010(4)
C41 0.046(5) 0.039(5) 0.039(4) 0.007(3) 0.008(3) -0.006(4)
C4 0.047(4) 0.033(5) 0.042(4) -0.015(3) 0.004(3) 0.001(4)
C6 0.057(5) 0.038(5) 0.043(4) 0.002(4) 0.023(4) -0.004(4)
C7 0.054(5) 0.021(4) 0.046(4) -0.003(3) 0.009(4) 0.004(4)
C37 0.057(5) 0.030(4) 0.034(4) 0.006(3) 0.008(3) -0.001(4)
C39 0.038(4) 0.036(5) 0.053(4) 0.005(4) 0.006(3) -0.002(4)
C9 0.044(4) 0.038(4) 0.035(4) 0.002(3) 0.012(3) 0.007(4)
C58 0.048(5) 0.039(5) 0.039(4) -0.001(4) -0.002(3) -0.003(4)
C23 0.044(4) 0.044(5) 0.046(4) -0.008(4) 0.009(3) -0.006(4)
C8 0.047(4) 0.033(4) 0.032(4) -0.004(3) 0.006(3) -0.005(3)
C25 0.052(5) 0.039(5) 0.058(5) -0.001(4) 0.016(4) 0.000(4)
C40 0.051(5) 0.048(5) 0.045(4) -0.001(4) 0.006(4) -0.008(4)
C5 0.055(5) 0.042(5) 0.050(4) 0.014(4) 0.012(4) -0.002(4)
C14 0.040(4) 0.052(5) 0.044(4) 0.003(4) 0.014(3) -0.004(4)
C52 0.043(5) 0.045(5) 0.075(6) -0.015(4) 0.003(4) 0.004(4)
C45 0.049(5) 0.060(6) 0.083(6) 0.002(5) 0.021(4) -0.002(5)
C31 0.082(6) 0.034(5) 0.052(5) 0.012(4) -0.009(4) 0.004(4)
C11 0.037(4) 0.043(5) 0.033(4) 0.002(3) 0.004(3) -0.002(4)
C20 0.051(5) 0.037(4) 0.032(4) 0.001(3) -0.005(3) 0.003(4)
C47 0.039(4) 0.030(4) 0.048(4) 0.000(3) 0.005(3) 0.007(4)
C49 0.034(4) 0.034(4) 0.066(5) 0.000(4) 0.015(4) -0.002(4)
C29 0.058(6) 0.057(6) 0.071(5) 0.003(5) 0.020(5) -0.006(5)
C26 0.034(5) 0.083(7) 0.091(7) 0.016(6) 0.003(5) -0.001(5)
C15 0.053(5) 0.077(7) 0.061(5) -0.001(5) 0.009(4) -0.018(5)
C56 0.052(5) 0.048(5) 0.082(6) -0.003(5) 0.018(5) -0.008(4)
C2 0.087(7) 0.050(6) 0.078(6) -0.005(5) 0.044(5) 0.001(5)
C53 0.061(6) 0.063(7) 0.091(7) -0.027(6) -0.003(5) 0.016(5)
C42 0.063(6) 0.043(5) 0.077(6) 0.018(4) 0.012(5) -0.009(5)
C54 0.057(6) 0.084(9) 0.094(7) -0.043(7) 0.029(6) -0.018(6)
C1 0.087(8) 0.056(6) 0.082(7) 0.016(5) 0.008(6) 0.012(5)
C43 0.056(6) 0.054(6) 0.120(8) 0.021(6) 0.028(6) -0.010(5)
C28 0.076(8) 0.102(9) 0.134(10) 0.035(8) 0.071(8) -0.009(7)
C27 0.040(5) 0.127(11) 0.101(8) 0.026(8) 0.018(5) 0.001(6)
C16 0.048(6) 0.117(9) 0.086(7) 0.016(7) 0.029(5) -0.019(6)
C44 0.056(6) 0.086(8) 0.092(7) 0.013(6) 0.026(5) 0.015(6)
C55 0.062(6) 0.082(8) 0.078(6) -0.022(6) 0.026(5) -0.017(6)
C19 0.053(5) 0.104(8) 0.054(5) 0.016(5) 0.009(4) -0.020(6)
C17 0.051(6) 0.148(12) 0.084(7) 0.026(8) 0.004(6) -0.033(7)
C18 0.053(6) 0.139(11) 0.073(6) 0.023(7) -0.010(5) -0.034(7)
C30 0.237(16) 0.030(6) 0.050(5) -0.001(4) -0.020(7) -0.005(8)

loop_
_atom_type_symbol
_atom_type_description
_atom_type_scat_dispersion_real
_atom_type_scat_dispersion_imag
_atom_type_scat_source
C C 0.0033 0.0016 'International Tables Vol C Tables 4.2.6.8 and 6.1.1.4'
N N 0.0061 0.0033 'International Tables Vol C Tables 4.2.6.8 and 6.1.1.4'
O O 0.0106 0.0060 'International Tables Vol C Tables 4.2.6.8 and 6.1.1.4'
S S 0.1246 0.1234 'International Tables Vol C Tables 4.2.6.8 and 6.1.1.4'
H H 0.0000 0.0000 'International Tables Vol C Tables 4.2.6.8 and 6.1.1.4'

loop_
_citation_id
_citation_doi
_citation_year
1 10.1039/d1qo00626f 2021

loop_
_geom_angle_atom_site_label_1
_geom_angle_atom_site_label_2
_geom_angle_atom_site_label_3
_geom_angle
_geom_angle_site_symmetry_1
_geom_angle_site_symmetry_3
_geom_angle_publ_flag
C32 O7 C31 114.9(6) . . ?
C3 O1 C2 117.1(6) . . ?
C4 O2 C1 117.4(6) . . ?
C12 N1 C11 114.7(6) . . ?
C12 N1 C14 127.6(6) . . ?
C11 N1 C14 117.7(5) . . ?
C33 O6 C30 115.7(6) . . ?
C20 N2 C21 117.7(6) . . ?
C20 N2 H2A 121.2 . . ?
C21 N2 H2A 121.2 . . ?
C50 N4 C51 125.3(6) . . ?
C50 N4 C49 113.7(6) . . ?
C51 N4 C49 121.0(6) . . ?
C57 N3 C38 117.6(5) . . ?
C57 N3 H3A 121.2 . . ?
C38 N3 H3A 121.2 . . ?
C34 C33 O6 126.2(6) . . ?
C34 C33 C32 118.6(6) . . ?
O6 C33 C32 115.1(6) . . ?
O5 C22 C24 128.4(7) . . ?
O5 C22 C21 123.5(7) . . ?
C24 C22 C21 107.9(7) . . ?
O10 C50 N4 128.1(7) . . ?
O10 C50 C48 124.6(7) . . ?
N4 C50 C48 107.2(6) . . ?
O4 C13 C10 129.8(7) . . ?
O4 C13 C12 121.9(6) . . ?
C10 C13 C12 108.3(6) . . ?
C11 C10 C13 103.5(6) . . ?
C11 C10 C9 116.5(6) . . ?
C13 C10 C9 119.8(6) . . ?
C11 C10 C20 112.1(6) . . ?
C13 C10 C20 101.8(5) . . ?
C9 C10 C20 102.2(5) . . ?
C34 C35 C36 115.6(6) . . ?
C34 C35 C46 119.7(6) . . ?
C36 C35 C46 124.6(6) . . ?
O7 C32 C37 127.1(7) . . ?
O7 C32 C33 115.0(6) . . ?
C37 C32 C33 117.9(6) . . ?
C33 C34 C35 124.8(7) . . ?
C33 C34 H34A 117.6 . . ?
C35 C34 H34A 117.6 . . ?
C56 C51 C52 119.7(7) . . ?
C56 C51 N4 120.9(7) . . ?
C52 C51 N4 119.4(6) . . ?
O9 C48 C50 123.9(7) . . ?
O9 C48 C47 128.1(7) . . ?
C50 C48 C47 107.7(6) . . ?
C25 C24 C29 121.3(8) . . ?
C25 C24 C22 110.6(7) . . ?
C29 C24 C22 128.1(8) . . ?
O3 C12 N1 129.9(7) . . ?
O3 C12 C13 124.6(6) . . ?
N1 C12 C13 105.5(6) . . ?
C35 C46 C38 120.9(6) . . ?
C35 C46 C47 116.4(6) . . ?
C38 C46 C47 103.7(5) . . ?
C35 C46 H46A 104.7 . . ?
C38 C46 H46A 104.7 . . ?
C47 C46 H46A 104.7 . . ?
N2 C21 C22 109.4(6) . . ?
N2 C21 C9 100.9(5) . . ?
C22 C21 C9 111.9(6) . . ?
N2 C21 C23 113.7(6) . . ?
C22 C21 C23 104.8(6) . . ?
C9 C21 C23 116.3(6) . . ?
O1 C3 C7 125.4(7) . . ?
O1 C3 C4 115.0(6) . . ?
C7 C3 C4 119.5(6) . . ?
N3 C38 C39 113.3(6) . . ?
N3 C38 C58 102.5(5) . . ?
C39 C38 C58 104.6(6) . . ?
N3 C38 C46 102.6(6) . . ?
C39 C38 C46 119.9(6) . . ?
C58 C38 C46 112.8(6) . . ?
N3 C57 C47 106.9(6) . . ?
N3 C57 S2 127.5(5) . . ?
C47 C57 S2 125.4(5) . . ?
C37 C36 C35 121.6(6) . . ?
C37 C36 H36A 119.2 . . ?
C35 C36 H36A 119.2 . . ?
C42 C41 C40 120.6(8) . . ?
C42 C41 C58 130.2(8) . . ?
C40 C41 C58 109.2(6) . . ?
C5 C4 O2 127.8(7) . . ?
C5 C4 C3 117.9(7) . . ?
O2 C4 C3 114.3(6) . . ?
C8 C6 C5 120.6(6) . . ?
C8 C6 H6A 119.7 . . ?
C5 C6 H6A 119.7 . . ?
C3 C7 C8 121.2(7) . . ?
C3 C7 H7A 119.4 . . ?
C8 C7 H7A 119.4 . . ?
C36 C37 C32 121.4(7) . . ?
C36 C37 H37A 119.3 . . ?
C32 C37 H37A 119.3 . . ?
C40 C39 C38 103.0(6) . . ?
C40 C39 H39A 111.2 . . ?
C38 C39 H39A 111.2 . . ?
C40 C39 H39B 111.2 . . ?
C38 C39 H39B 111.2 . . ?
H39A C39 H39B 109.1 . . ?
C8 C9 C10 118.2(6) . . ?
C8 C9 C21 116.1(6) . . ?
C10 C9 C21 105.2(5) . . ?
C8 C9 H9A 105.4 . . ?
C10 C9 H9A 105.4 . . ?
C21 C9 H9A 105.4 . . ?
O8 C58 C41 127.9(7) . . ?
O8 C58 C38 124.2(7) . . ?
C41 C58 C38 107.7(7) . . ?
C25 C23 C21 104.7(6) . . ?
C25 C23 H23A 110.8 . . ?
C21 C23 H23A 110.8 . . ?
C25 C23 H23B 110.8 . . ?
C21 C23 H23B 110.8 . . ?
H23A C23 H23B 108.9 . . ?
C6 C8 C7 118.4(7) . . ?
C6 C8 C9 124.3(6) . . ?
C7 C8 C9 117.4(6) . . ?
C26 C25 C24 120.9(7) . . ?
C26 C25 C23 127.1(8) . . ?
C24 C25 C23 111.9(7) . . ?
C45 C40 C41 120.0(7) . . ?
C45 C40 C39 128.7(8) . . ?
C41 C40 C39 111.2(7) . . ?
C4 C5 C6 122.3(7) . . ?
C4 C5 H5A 118.9 . . ?
C6 C5 H5A 118.9 . . ?
C19 C14 C15 121.5(8) . . ?
C19 C14 N1 119.0(6) . . ?
C15 C14 N1 119.5(7) . . ?
C53 C52 C51 117.7(9) . . ?
C53 C52 H52A 121.1 . . ?
C51 C52 H52A 121.1 . . ?
C44 C45 C40 119.5(9) . . ?
C44 C45 H45A 120.3 . . ?
C40 C45 H45A 120.3 . . ?
O7 C31 H31A 109.5 . . ?
O7 C31 H31B 109.5 . . ?
H31A C31 H31B 109.5 . . ?
O7 C31 H31C 109.5 . . ?
H31A C31 H31C 109.5 . . ?
H31B C31 H31C 109.5 . . ?
N1 C11 C10 106.1(5) . . ?
N1 C11 H11A 110.5 . . ?
C10 C11 H11A 110.5 . . ?
N1 C11 H11B 110.5 . . ?
C10 C11 H11B 110.5 . . ?
H11A C11 H11B 108.7 . . ?
N2 C20 C10 105.4(6) . . ?
N2 C20 S1 128.2(6) . . ?
C10 C20 S1 126.2(6) . . ?
C57 C47 C49 116.3(6) . . ?
C57 C47 C48 101.7(5) . . ?
C49 C47 C48 104.1(6) . . ?
C57 C47 C46 103.4(5) . . ?
C49 C47 C46 114.4(6) . . ?
C48 C47 C46 116.7(6) . . ?
N4 C49 C47 105.8(6) . . ?
N4 C49 H49A 110.6 . . ?
C47 C49 H49A 110.6 . . ?
N4 C49 H49B 110.6 . . ?
C47 C49 H49B 110.6 . . ?
H49A C49 H49B 108.7 . . ?
C28 C29 C24 116.3(9) . . ?
C28 C29 H29A 121.8 . . ?
C24 C29 H29A 121.8 . . ?
C25 C26 C27 118.0(9) . . ?
C25 C26 H26A 121.0 . . ?
C27 C26 H26A 121.0 . . ?
C16 C15 C14 117.4(8) . . ?
C16 C15 H15A 121.3 . . ?
C14 C15 H15A 121.3 . . ?
C55 C56 C51 120.3(10) . . ?
C55 C56 H56A 119.8 . . ?
C51 C56 H56A 119.8 . . ?
O1 C2 H2B 109.5 . . ?
O1 C2 H2C 109.5 . . ?
H2B C2 H2C 109.5 . . ?
O1 C2 H2D 109.5 . . ?
H2B C2 H2D 109.5 . . ?
H2C C2 H2D 109.5 . . ?
C54 C53 C52 120.4(10) . . ?
C54 C53 H53A 119.8 . . ?
C52 C53 H53A 119.8 . . ?
C43 C42 C41 118.0(8) . . ?
C43 C42 H42A 121.0 . . ?
C41 C42 H42A 121.0 . . ?
C55 C54 C53 120.5(9) . . ?
C55 C54 H54A 119.7 . . ?
C53 C54 H54A 119.7 . . ?
O2 C1 H1A 109.5 . . ?
O2 C1 H1B 109.5 . . ?
H1A C1 H1B 109.5 . . ?
O2 C1 H1C 109.5 . . ?
H1A C1 H1C 109.5 . . ?
H1B C1 H1C 109.5 . . ?
C42 C43 C44 120.7(8) . . ?
C42 C43 H43A 119.6 . . ?
C44 C43 H43A 119.6 . . ?
C27 C28 C29 122.6(8) . . ?
C27 C28 H28A 118.7 . . ?
C29 C28 H28A 118.7 . . ?
C28 C27 C26 120.7(9) . . ?
C28 C27 H27A 119.6 . . ?
C26 C27 H27A 119.6 . . ?
C15 C16 C17 121.0(8) . . ?
C15 C16 H16A 119.5 . . ?
C17 C16 H16A 119.5 . . ?
C45 C44 C43 121.0(9) . . ?
C45 C44 H44A 119.5 . . ?
C43 C44 H44A 119.5 . . ?
C54 C55 C56 121.2(10) . . ?
C54 C55 H55A 119.4 . . ?
C56 C55 H55A 119.4 . . ?
C14 C19 C18 119.7(8) . . ?
C14 C19 H19A 120.2 . . ?
C18 C19 H19A 120.2 . . ?
C18 C17 C16 120.7(9) . . ?
C18 C17 H17A 119.6 . . ?
C16 C17 H17A 119.6 . . ?
C17 C18 C19 119.7(9) . . ?
C17 C18 H18A 120.2 . . ?
C19 C18 H18A 120.2 . . ?
O6 C30 H30A 109.5 . . ?
O6 C30 H30B 109.5 . . ?
H30A C30 H30B 109.5 . . ?
O6 C30 H30C 109.5 . . ?
H30A C30 H30C 109.5 . . ?
H30B C30 H30C 109.5 . . ?

loop_
_geom_bond_atom_site_label_1
_geom_bond_atom_site_label_2
_geom_bond_distance
_geom_bond_site_symmetry_2
_geom_bond_publ_flag
S1 C20 1.610(8) . ?
S2 C57 1.638(7) . ?
O7 C32 1.375(8) . ?
O7 C31 1.427(9) . ?
O1 C3 1.361(8) . ?
O1 C2 1.412(10) . ?
O9 C48 1.193(9) . ?
O3 C12 1.222(7) . ?
O4 C13 1.242(8) . ?
O10 C50 1.243(9) . ?
O2 C4 1.348(8) . ?
O2 C1 1.438(11) . ?
N1 C12 1.342(9) . ?
N1 C11 1.459(8) . ?
N1 C14 1.463(9) . ?
O5 C22 1.210(9) . ?
O6 C33 1.364(8) . ?
O6 C30 1.410(11) . ?
N2 C20 1.348(9) . ?
N2 C21 1.450(9) . ?
N2 H2A 0.8600 . ?
N4 C50 1.345(9) . ?
N4 C51 1.414(9) . ?
N4 C49 1.491(9) . ?
O8 C58 1.221(9) . ?
N3 C57 1.321(9) . ?
N3 C38 1.460(9) . ?
N3 H3A 0.8600 . ?
C33 C34 1.359(9) . ?
C33 C32 1.417(10) . ?
C22 C24 1.456(10) . ?
C22 C21 1.541(10) . ?
C50 C48 1.514(10) . ?
C13 C10 1.514(10) . ?
C13 C12 1.516(10) . ?
C10 C11 1.492(10) . ?
C10 C9 1.536(9) . ?
C10 C20 1.557(10) . ?
C35 C34 1.368(9) . ?
C35 C36 1.403(10) . ?
C35 C46 1.494(9) . ?
C32 C37 1.376(10) . ?
C34 H34A 0.9300 . ?
C51 C56 1.384(11) . ?
C51 C52 1.398(11) . ?
C48 C47 1.527(10) . ?
C24 C25 1.375(11) . ?
C24 C29 1.407(11) . ?
C46 C38 1.560(9) . ?
C46 C47 1.599(10) . ?
C46 H46A 0.9800 . ?
C21 C9 1.547(11) . ?
C21 C23 1.552(11) . ?
C3 C7 1.373(10) . ?
C3 C4 1.436(11) . ?
C38 C39 1.536(10) . ?
C38 C58 1.543(10) . ?
C57 C47 1.511(9) . ?
C36 C37 1.371(10) . ?
C36 H36A 0.9300 . ?
C41 C42 1.383(11) . ?
C41 C40 1.404(11) . ?
C41 C58 1.448(11) . ?
C4 C5 1.344(10) . ?
C6 C8 1.370(10) . ?
C6 C5 1.388(11) . ?
C6 H6A 0.9300 . ?
C7 C8 1.396(9) . ?
C7 H7A 0.9300 . ?
C37 H37A 0.9300 . ?
C39 C40 1.526(10) . ?
C39 H39A 0.9700 . ?
C39 H39B 0.9700 . ?
C9 C8 1.536(10) . ?
C9 H9A 0.9800 . ?
C23 C25 1.507(10) . ?
C23 H23A 0.9700 . ?
C23 H23B 0.9700 . ?
C25 C26 1.369(11) . ?
C40 C45 1.371(12) . ?
C5 H5A 0.9300 . ?
C14 C19 1.342(11) . ?
C14 C15 1.405(10) . ?
C52 C53 1.394(12) . ?
C52 H52A 0.9300 . ?
C45 C44 1.357(12) . ?
C45 H45A 0.9300 . ?
C31 H31A 0.9600 . ?
C31 H31B 0.9600 . ?
C31 H31C 0.9600 . ?
C11 H11A 0.9700 . ?
C11 H11B 0.9700 . ?
C47 C49 1.521(10) . ?
C49 H49A 0.9700 . ?
C49 H49B 0.9700 . ?
C29 C28 1.386(15) . ?
C29 H29A 0.9300 . ?
C26 C27 1.408(13) . ?
C26 H26A 0.9300 . ?
C15 C16 1.369(12) . ?
C15 H15A 0.9300 . ?
C56 C55 1.367(13) . ?
C56 H56A 0.9300 . ?
C2 H2B 0.9600 . ?
C2 H2C 0.9600 . ?
C2 H2D 0.9600 . ?
C53 C54 1.390(15) . ?
C53 H53A 0.9300 . ?
C42 C43 1.382(13) . ?
C42 H42A 0.9300 . ?
C54 C55 1.319(15) . ?
C54 H54A 0.9300 . ?
C1 H1A 0.9600 . ?
C1 H1B 0.9600 . ?
C1 H1C 0.9600 . ?
C43 C44 1.387(14) . ?
C43 H43A 0.9300 . ?
C28 C27 1.342(15) . ?
C28 H28A 0.9300 . ?
C27 H27A 0.9300 . ?
C16 C17 1.374(14) . ?
C16 H16A 0.9300 . ?
C44 H44A 0.9300 . ?
C55 H55A 0.9300 . ?
C19 C18 1.395(12) . ?
C19 H19A 0.9300 . ?
C17 C18 1.343(13) . ?
C17 H17A 0.9300 . ?
C18 H18A 0.9300 . ?
C30 H30A 0.9600 . ?
C30 H30B 0.9600 . ?
C30 H30C 0.9600 . ?

loop_
_geom_hbond_atom_site_label_D
_geom_hbond_atom_site_label_H
_geom_hbond_atom_site_label_A
_geom_hbond_distance_DH
_geom_hbond_distance_HA
_geom_hbond_distance_DA
_geom_hbond_angle_DHA
_geom_hbond_site_symmetry_A
_geom_hbond_publ_flag
C15 H15A O3 0.93 2.38 2.952(11) 119.8 . yes
C49 H49A O9 0.97 2.60 3.429(10) 143.9 2_556 yes
C11 H11A O6 0.97 2.64 3.191(8) 116.5 2_646 yes
C31 H31A S1 0.96 2.96 3.831(9) 150.8 2_656 yes
C39 H39B O1 0.97 2.54 3.281(10) 133.6 . yes
C46 H46A O8 0.98 2.42 2.952(9) 113.4 . yes
C34 H34A O10 0.93 2.49 3.293(9) 144.8 2_556 yes
N3 H3A O2 0.86 2.26 3.084(8) 161.5 . yes
N3 H3A O1 0.86 2.57 3.161(8) 126.5 . yes
N2 H2A O3 0.86 2.10 2.854(8) 146.7 2_645 yes

loop_
_platon_squeeze_void_nr
_platon_squeeze_void_average_x
_platon_squeeze_void_average_y
_platon_squeeze_void_average_z
_platon_squeeze_void_volume
_platon_squeeze_void_count_electrons
_platon_squeeze_void_content
1 0.220 0.242 0.878 150 44 ' '
2 -0.220 0.742 0.122 151 44 ' '
3 0.081 0.138 0.385 12 1 ' '
4 0.919 0.638 0.615 11 1 ' '
